data_2230261
loop_
_publ_author_name
'Schmitt, Volker'
'Schollmeyer, Dieter'
'Detert, Heiner'

_publ_section_title
;
 (<i>E</i>,<i>E</i>,<i>E</i>,<i>E</i>)-2,3,5,6-Tetrakis{2-[4-(dimethylamino)phenyl]ethenyl}pyrazine
;
_journal_coeditor_code BT5556
_journal_issue 6
_journal_name_full 'Acta Crystallographica Section E'
_journal_page_first o1553
_journal_paper_doi 10.1107/S1600536811019714
_journal_volume 67
_journal_year 2011
_chemical_formula_iupac 'C44 H48 N6'
_chemical_formula_moiety 'C44 H48 N6'
_chemical_formula_sum 'C44 H48 N6'
_chemical_formula_weight 660.88
_chemical_name_systematic
;
(<i>E</i>,<i>E</i>,<i>E</i>,<i>E</i>)-2,3,5,6-Tetrakis{2-
[4-(dimethylamino)phenyl]ethenyl}pyrazine
;
_space_group_IT_number 14
_symmetry_cell_setting monoclinic
_symmetry_space_group_name_Hall '-P 2ybc'
_symmetry_space_group_name_H-M 'P 1 21/c 1'
_atom_sites_solution_hydrogens geom
_atom_sites_solution_primary direct
_atom_sites_solution_secondary difmap
_audit_creation_method SHELXL-97
_cell_angle_alpha 90.00
_cell_angle_beta 101.109(9)
_cell_angle_gamma 90.00
_cell_formula_units_Z 2
_cell_length_a 10.763(2)
_cell_length_b 16.6751(19)
_cell_length_c 10.755(3)
_cell_measurement_reflns_used 3
_cell_measurement_temperature 193(2)
_cell_measurement_theta_max 47
_cell_measurement_theta_min 36
_cell_volume 1894.1(7)
_computing_cell_refinement '<i>CAD-4 Software</i> (Enraf--Nonius, 1989)'
_computing_data_collection '<i>CAD-4 Software</i> (Enraf--Nonius, 1989)'
_computing_data_reduction 'CORINC (Dr\"ager & Gattow, 1971)'
_computing_molecular_graphics 'PLATON (Spek, 2009)'
_computing_publication_material 'PLATON (Spek, 2009)'
_computing_structure_refinement 'SHELXL97 (Sheldrick, 2008)'
_computing_structure_solution 'SIR97 (Altomare <i>et al.</i>, 1999)'
_diffrn_ambient_temperature 193(2)
_diffrn_measured_fraction_theta_full 1.000
_diffrn_measured_fraction_theta_max 1.000
_diffrn_measurement_device '\k-geometry diffractometer'
_diffrn_measurement_device_type 'Enraf--Nonius CAD-4'
_diffrn_measurement_method \w/2\q
_diffrn_radiation_monochromator graphite
_diffrn_radiation_type CuK\a
_diffrn_radiation_wavelength 1.54178
_diffrn_reflns_av_R_equivalents 0.0733
_diffrn_reflns_av_sigmaI/netI 0.0397
_diffrn_reflns_limit_h_max 13
_diffrn_reflns_limit_h_min 0
_diffrn_reflns_limit_k_max 20
_diffrn_reflns_limit_k_min 0
_diffrn_reflns_limit_l_max 12
_diffrn_reflns_limit_l_min -13
_diffrn_reflns_number 3778
_diffrn_reflns_theta_full 69.89
_diffrn_reflns_theta_max 69.89
_diffrn_reflns_theta_min 4.19
_diffrn_standards_decay_% 2
_diffrn_standards_interval_time 60
_diffrn_standards_number 3
_exptl_absorpt_coefficient_mu 0.531
_exptl_absorpt_correction_type none
_exptl_crystal_colour red
_exptl_crystal_density_diffrn 1.159
_exptl_crystal_density_method 'not measured'
_exptl_crystal_description needle
_exptl_crystal_F_000 708
_exptl_crystal_size_max 0.30
_exptl_crystal_size_mid 0.20
_exptl_crystal_size_min 0.10
_refine_diff_density_max 0.443
_refine_diff_density_min -0.307
_refine_ls_extinction_method none
_refine_ls_goodness_of_fit_ref 1.113
_refine_ls_hydrogen_treatment constr
_refine_ls_matrix_type full
_refine_ls_number_parameters 230
_refine_ls_number_reflns 3584
_refine_ls_number_restraints 0
_refine_ls_restrained_S_all 1.113
_refine_ls_R_factor_all 0.1198
_refine_ls_R_factor_gt 0.0808
_refine_ls_shift/su_max 0.000
_refine_ls_shift/su_mean 0.000
_refine_ls_structure_factor_coef Fsqd
_refine_ls_weighting_details 'calc w=1/[\s^2^(Fo^2^)+(0.1104P)^2^+0.8327P] where P=(Fo^2^+2Fc^2^)/3'
_refine_ls_weighting_scheme calc
_refine_ls_wR_factor_obs 0.2131
_refine_ls_wR_factor_ref 0.2390
_reflns_number_gt 2384
_reflns_number_total 3584
_reflns_threshold_expression I>2\s(I)
_cod_data_source_file bt5556.cif
_cod_data_source_block I
_cod_original_sg_symbol_H-M 'P 21/c'
_cod_database_code 2230261
_cod_database_fobs_code 2230261

loop_
_symmetry_equiv_pos_as_xyz
'x, y, z'
'-x, y+1/2, -z+1/2'
'-x, -y, -z'
'x, -y-1/2, z-1/2'

loop_
_atom_site_type_symbol
_atom_site_label
_atom_site_fract_x
_atom_site_fract_y
_atom_site_fract_z
_atom_site_U_iso_or_equiv
_atom_site_adp_type
_atom_site_calc_flag
_atom_site_refinement_flags
_atom_site_occupancy
_atom_site_symmetry_multiplicity
_atom_site_disorder_assembly
_atom_site_disorder_group
N N1 0.4285(2) 0.53184(16) 0.5798(2) 0.0526(7) Uani d . 1 1 . .
C C2 0.4847(3) 0.57967(17) 0.5085(3) 0.0504(7) Uani d . 1 1 . .
C C3 0.4652(3) 0.66661(19) 0.5238(3) 0.0550(8) Uani d . 1 1 . .
H H3 0.5045 0.7023 0.4744 0.066 Uiso calc R 1 1 . .
C C4 0.3983(3) 0.69750(19) 0.5996(3) 0.0546(8) Uani d . 1 1 . .
H H4 0.3625 0.6602 0.6494 0.066 Uiso calc R 1 1 . .
C C5 0.3701(3) 0.78186(17) 0.6194(3) 0.0476(7) Uani d . 1 1 . .
C C6 0.2997(3) 0.80216(18) 0.7090(3) 0.0519(8) Uani d . 1 1 . .
H H6 0.2713 0.7604 0.7568 0.062 Uiso calc R 1 1 . .
C C7 0.2687(3) 0.87950(19) 0.7326(3) 0.0524(8) Uani d . 1 1 . .
H H7 0.2196 0.8901 0.7953 0.063 Uiso calc R 1 1 . .
C C8 0.3084(3) 0.94316(17) 0.6651(3) 0.0498(7) Uani d . 1 1 . .
C C9 0.3792(3) 0.92395(18) 0.5729(3) 0.0548(8) Uani d . 1 1 . .
H H9 0.4075 0.9656 0.5248 0.066 Uiso calc R 1 1 . .
C C10 0.4085(3) 0.84511(18) 0.5509(3) 0.0504(7) Uani d . 1 1 . .
H H10 0.4561 0.8337 0.4873 0.060 Uiso calc R 1 1 . .
N N11 0.2801(3) 1.02172(16) 0.6882(3) 0.0671(8) Uani d . 1 1 . .
C C12 0.3545(4) 1.08608(19) 0.6484(4) 0.0746(11) Uani d . 1 1 . .
H H12A 0.4442 1.0776 0.6846 0.112 Uiso calc R 1 1 . .
H H12B 0.3270 1.1375 0.6779 0.112 Uiso calc R 1 1 . .
H H12C 0.3424 1.0866 0.5557 0.112 Uiso calc R 1 1 . .
C C13 0.2042(3) 1.0400(2) 0.7805(4) 0.0731(11) Uani d . 1 1 . .
H H13A 0.1276 1.0068 0.7649 0.110 Uiso calc R 1 1 . .
H H13B 0.1804 1.0968 0.7742 0.110 Uiso calc R 1 1 . .
H H13C 0.2528 1.0289 0.8656 0.110 Uiso calc R 1 1 . .
C C14 0.4417(3) 0.45242(19) 0.5724(3) 0.0506(7) Uani d . 1 1 . .
C C15 0.3762(3) 0.40327(19) 0.6534(3) 0.0556(8) Uani d . 1 1 . .
H H15 0.3938 0.3474 0.6585 0.067 Uiso calc R 1 1 . .
C C16 0.2959(3) 0.4313(2) 0.7183(3) 0.0564(8) Uani d . 1 1 . .
H H16 0.2803 0.4874 0.7116 0.068 Uiso calc R 1 1 . .
C C17 0.2262(3) 0.38681(18) 0.8010(3) 0.0490(7) Uani d . 1 1 . .
C C18 0.1360(3) 0.4262(2) 0.8539(3) 0.0553(8) Uani d . 1 1 . .
H H18 0.1227 0.4818 0.8370 0.066 Uiso calc R 1 1 . .
C C19 0.0648(3) 0.3888(2) 0.9297(3) 0.0595(8) Uani d . 1 1 . .
H H19 0.0029 0.4184 0.9625 0.071 Uiso calc R 1 1 . .
C C20 0.0826(3) 0.3074(2) 0.9590(3) 0.0596(9) Uani d . 1 1 . .
C C21 0.1750(3) 0.2668(2) 0.9072(3) 0.0590(8) Uani d . 1 1 . .
H H21 0.1897 0.2114 0.9253 0.071 Uiso calc R 1 1 . .
C C22 0.2444(3) 0.30536(19) 0.8310(3) 0.0546(8) Uani d . 1 1 . .
H H22 0.3064 0.2761 0.7977 0.065 Uiso calc R 1 1 . .
N N23 0.0169(3) 0.2693(2) 1.0401(4) 0.0948(12) Uani d . 1 1 . .
C C24 0.0001(5) 0.1823(3) 1.0311(5) 0.1053(17) Uani d . 1 1 . .
H H24A -0.0489 0.1683 0.9474 0.158 Uiso calc R 1 1 . .
H H24B -0.0452 0.1640 1.0967 0.158 Uiso calc R 1 1 . .
H H24C 0.0831 0.1562 1.0433 0.158 Uiso calc R 1 1 . .
C C25 -0.0672(4) 0.3125(3) 1.1036(4) 0.0988(16) Uani d . 1 1 . .
H H25A -0.0253 0.3612 1.1416 0.148 Uiso calc R 1 1 . .
H H25B -0.0904 0.2787 1.1702 0.148 Uiso calc R 1 1 . .
H H25C -0.1438 0.3271 1.0426 0.148 Uiso calc R 1 1 . .

loop_
_atom_site_aniso_label
_atom_site_aniso_U_11
_atom_site_aniso_U_22
_atom_site_aniso_U_33
_atom_site_aniso_U_12
_atom_site_aniso_U_13
_atom_site_aniso_U_23
N1 0.0507(14) 0.0585(16) 0.0480(14) -0.0022(12) 0.0079(12) -0.0034(12)
C2 0.0549(17) 0.0391(16) 0.0507(17) -0.0038(13) -0.0061(14) 0.0016(13)
C3 0.0572(18) 0.0496(18) 0.0590(19) -0.0042(14) 0.0131(15) 0.0023(15)
C4 0.0517(17) 0.0487(18) 0.0616(19) 0.0010(13) 0.0068(15) -0.0002(15)
C5 0.0466(15) 0.0420(15) 0.0532(17) -0.0028(12) 0.0071(13) -0.0003(13)
C6 0.0524(17) 0.0450(17) 0.0604(19) -0.0010(13) 0.0163(15) 0.0080(14)
C7 0.0548(17) 0.0517(17) 0.0539(18) 0.0016(14) 0.0189(14) -0.0023(14)
C8 0.0513(17) 0.0402(16) 0.0555(17) 0.0021(13) 0.0045(14) -0.0014(13)
C9 0.0589(18) 0.0446(17) 0.0617(19) -0.0071(14) 0.0134(15) 0.0078(14)
C10 0.0514(17) 0.0476(17) 0.0551(18) -0.0031(13) 0.0179(14) -0.0038(14)
N11 0.081(2) 0.0423(15) 0.078(2) 0.0051(13) 0.0160(17) -0.0054(14)
C12 0.097(3) 0.0389(18) 0.079(2) -0.0035(17) -0.006(2) 0.0002(16)
C13 0.068(2) 0.063(2) 0.083(3) 0.0145(17) 0.002(2) -0.0182(19)
C14 0.0511(16) 0.0507(18) 0.0476(16) -0.0105(13) 0.0033(13) 0.0066(14)
C15 0.0636(19) 0.0481(17) 0.0553(18) -0.0025(15) 0.0119(15) 0.0016(14)
C16 0.0555(18) 0.0558(19) 0.0569(19) -0.0053(15) 0.0086(15) -0.0011(15)
C17 0.0479(16) 0.0498(17) 0.0484(16) -0.0038(13) 0.0071(13) -0.0003(13)
C18 0.0544(18) 0.0520(18) 0.0596(19) 0.0074(14) 0.0112(15) 0.0000(15)
C19 0.0494(17) 0.071(2) 0.061(2) 0.0080(15) 0.0173(15) -0.0014(17)
C20 0.0519(18) 0.073(2) 0.0561(19) -0.0061(16) 0.0153(15) 0.0104(17)
C21 0.067(2) 0.0506(18) 0.061(2) -0.0041(15) 0.0174(17) 0.0063(15)
C22 0.0586(18) 0.0529(18) 0.0558(18) 0.0003(14) 0.0200(15) -0.0054(14)
N23 0.089(2) 0.107(3) 0.101(3) -0.005(2) 0.049(2) 0.031(2)
C24 0.091(3) 0.110(4) 0.114(4) -0.020(3) 0.019(3) 0.057(3)
C25 0.062(2) 0.168(5) 0.074(3) -0.008(3) 0.031(2) 0.013(3)

loop_
_atom_type_symbol
_atom_type_description
_atom_type_scat_dispersion_real
_atom_type_scat_dispersion_imag
_atom_type_scat_source
C C 0.0181 0.0091 'International Tables Vol C Tables 4.2.6.8 and 6.1.1.4'
H H 0.0000 0.0000 'International Tables Vol C Tables 4.2.6.8 and 6.1.1.4'
N N 0.0311 0.0180 'International Tables Vol C Tables 4.2.6.8 and 6.1.1.4'

loop_
_geom_angle_atom_site_label_1
_geom_angle_atom_site_label_2
_geom_angle_atom_site_label_3
_geom_angle_site_symmetry_1
_geom_angle_site_symmetry_3
_geom_angle
_geom_angle_publ_flag
C2 N1 C14 . . 119.6(3) ?
N1 C2 C14 . 3_666 120.5(3) ?
N1 C2 C3 . . 115.7(3) ?
C14 C2 C3 3_666 . 123.8(3) ?
C4 C3 C2 . . 124.6(3) ?
C4 C3 H3 . . 117.7 ?
C2 C3 H3 . . 117.7 ?
C3 C4 C5 . . 129.1(3) ?
C3 C4 H4 . . 115.5 ?
C5 C4 H4 . . 115.5 ?
C6 C5 C10 . . 116.2(3) ?
C6 C5 C4 . . 119.7(3) ?
C10 C5 C4 . . 124.1(3) ?
C7 C6 C5 . . 123.2(3) ?
C7 C6 H6 . . 118.4 ?
C5 C6 H6 . . 118.4 ?
C6 C7 C8 . . 120.6(3) ?
C6 C7 H7 . . 119.7 ?
C8 C7 H7 . . 119.7 ?
N11 C8 C9 . . 121.0(3) ?
N11 C8 C7 . . 121.8(3) ?
C9 C8 C7 . . 117.2(3) ?
C10 C9 C8 . . 120.8(3) ?
C10 C9 H9 . . 119.6 ?
C8 C9 H9 . . 119.6 ?
C9 C10 C5 . . 122.0(3) ?
C9 C10 H10 . . 119.0 ?
C5 C10 H10 . . 119.0 ?
C8 N11 C13 . . 120.2(3) ?
C8 N11 C12 . . 119.7(3) ?
C13 N11 C12 . . 117.8(3) ?
N11 C12 H12A . . 109.5 ?
N11 C12 H12B . . 109.5 ?
H12A C12 H12B . . 109.5 ?
N11 C12 H12C . . 109.5 ?
H12A C12 H12C . . 109.5 ?
H12B C12 H12C . . 109.5 ?
N11 C13 H13A . . 109.5 ?
N11 C13 H13B . . 109.5 ?
H13A C13 H13B . . 109.5 ?
N11 C13 H13C . . 109.5 ?
H13A C13 H13C . . 109.5 ?
H13B C13 H13C . . 109.5 ?
N1 C14 C2 . 3_666 119.9(3) ?
N1 C14 C15 . . 116.7(3) ?
C2 C14 C15 3_666 . 123.5(3) ?
C16 C15 C14 . . 124.2(3) ?
C16 C15 H15 . . 117.9 ?
C14 C15 H15 . . 117.9 ?
C15 C16 C17 . . 127.9(3) ?
C15 C16 H16 . . 116.1 ?
C17 C16 H16 . . 116.1 ?
C18 C17 C22 . . 116.4(3) ?
C18 C17 C16 . . 119.3(3) ?
C22 C17 C16 . . 124.3(3) ?
C19 C18 C17 . . 123.0(3) ?
C19 C18 H18 . . 118.5 ?
C17 C18 H18 . . 118.5 ?
C18 C19 C20 . . 120.5(3) ?
C18 C19 H19 . . 119.7 ?
C20 C19 H19 . . 119.7 ?
N23 C20 C19 . . 121.7(3) ?
N23 C20 C21 . . 121.2(3) ?
C19 C20 C21 . . 117.1(3) ?
C22 C21 C20 . . 121.3(3) ?
C22 C21 H21 . . 119.3 ?
C20 C21 H21 . . 119.3 ?
C21 C22 C17 . . 121.6(3) ?
C21 C22 H22 . . 119.2 ?
C17 C22 H22 . . 119.2 ?
C20 N23 C25 . . 121.3(4) ?
C20 N23 C24 . . 119.2(4) ?
C25 N23 C24 . . 116.7(4) ?
N23 C24 H24A . . 109.5 ?
N23 C24 H24B . . 109.5 ?
H24A C24 H24B . . 109.5 ?
N23 C24 H24C . . 109.5 ?
H24A C24 H24C . . 109.5 ?
H24B C24 H24C . . 109.5 ?
N23 C25 H25A . . 109.5 ?
N23 C25 H25B . . 109.5 ?
H25A C25 H25B . . 109.5 ?
N23 C25 H25C . . 109.5 ?
H25A C25 H25C . . 109.5 ?
H25B C25 H25C . . 109.5 ?

loop_
_geom_bond_atom_site_label_1
_geom_bond_atom_site_label_2
_geom_bond_site_symmetry_2
_geom_bond_distance
_geom_bond_publ_flag
N1 C2 . 1.330(4) ?
N1 C14 . 1.336(4) ?
C2 C14 3_666 1.392(4) ?
C2 C3 . 1.479(4) ?
C3 C4 . 1.294(4) ?
C3 H3 . 0.9500 ?
C4 C5 . 1.463(4) ?
C4 H4 . 0.9500 ?
C5 C6 . 1.379(4) ?
C5 C10 . 1.393(4) ?
C6 C7 . 1.368(4) ?
C6 H6 . 0.9500 ?
C7 C8 . 1.399(4) ?
C7 H7 . 0.9500 ?
C8 N11 . 1.379(4) ?
C8 C9 . 1.399(4) ?
C9 C10 . 1.383(4) ?
C9 H9 . 0.9500 ?
C10 H10 . 0.9500 ?
N11 C13 . 1.434(5) ?
N11 C12 . 1.452(4) ?
C12 H12A . 0.9800 ?
C12 H12B . 0.9800 ?
C12 H12C . 0.9800 ?
C13 H13A . 0.9800 ?
C13 H13B . 0.9800 ?
C13 H13C . 0.9800 ?
C14 C2 3_666 1.392(4) ?
C14 C15 . 1.471(4) ?
C15 C16 . 1.299(4) ?
C15 H15 . 0.9500 ?
C16 C17 . 1.470(4) ?
C16 H16 . 0.9500 ?
C17 C18 . 1.382(4) ?
C17 C22 . 1.401(4) ?
C18 C19 . 1.371(4) ?
C18 H18 . 0.9500 ?
C19 C20 . 1.398(5) ?
C19 H19 . 0.9500 ?
C20 N23 . 1.379(4) ?
C20 C21 . 1.404(5) ?
C21 C22 . 1.371(4) ?
C21 H21 . 0.9500 ?
C22 H22 . 0.9500 ?
N23 C25 . 1.430(6) ?
N23 C24 . 1.463(6) ?
C24 H24A . 0.9800 ?
C24 H24B . 0.9800 ?
C24 H24C . 0.9800 ?
C25 H25A . 0.9800 ?
C25 H25B . 0.9800 ?
C25 H25C . 0.9800 ?

loop_
_geom_torsion_atom_site_label_1
_geom_torsion_atom_site_label_2
_geom_torsion_atom_site_label_3
_geom_torsion_atom_site_label_4
_geom_torsion_site_symmetry_1
_geom_torsion_site_symmetry_2
_geom_torsion_site_symmetry_3
_geom_torsion_site_symmetry_4
_geom_torsion
_geom_torsion_publ_flag
C14 N1 C2 C14 . . . 3_666 -0.8(5) ?
C14 N1 C2 C3 . . . . -179.7(3) ?
N1 C2 C3 C4 . . . . -0.3(5) ?
C14 C2 C3 C4 3_666 . . . -179.2(3) ?
C2 C3 C4 C5 . . . . -178.2(3) ?
C3 C4 C5 C6 . . . . -177.7(3) ?
C3 C4 C5 C10 . . . . 3.4(5) ?
C10 C5 C6 C7 . . . . -0.6(5) ?
C4 C5 C6 C7 . . . . -179.5(3) ?
C5 C6 C7 C8 . . . . -0.2(5) ?
C6 C7 C8 N11 . . . . -179.0(3) ?
C6 C7 C8 C9 . . . . 0.6(4) ?
N11 C8 C9 C10 . . . . 179.3(3) ?
C7 C8 C9 C10 . . . . -0.3(5) ?
C8 C9 C10 C5 . . . . -0.5(5) ?
C6 C5 C10 C9 . . . . 0.9(4) ?
C4 C5 C10 C9 . . . . 179.8(3) ?
C9 C8 N11 C13 . . . . 178.2(3) ?
C7 C8 N11 C13 . . . . -2.2(5) ?
C9 C8 N11 C12 . . . . -19.6(5) ?
C7 C8 N11 C12 . . . . 160.1(3) ?
C2 N1 C14 C2 . . . 3_666 0.7(5) ?
C2 N1 C14 C15 . . . . -179.6(3) ?
N1 C14 C15 C16 . . . . 8.6(5) ?
C2 C14 C15 C16 3_666 . . . -171.8(3) ?
C14 C15 C16 C17 . . . . 179.9(3) ?
C15 C16 C17 C18 . . . . -174.4(3) ?
C15 C16 C17 C22 . . . . 5.5(5) ?
C22 C17 C18 C19 . . . . -1.4(5) ?
C16 C17 C18 C19 . . . . 178.5(3) ?
C17 C18 C19 C20 . . . . 1.1(5) ?
C18 C19 C20 N23 . . . . 176.6(3) ?
C18 C19 C20 C21 . . . . -0.3(5) ?
N23 C20 C21 C22 . . . . -177.1(3) ?
C19 C20 C21 C22 . . . . -0.2(5) ?
C20 C21 C22 C17 . . . . -0.2(5) ?
C18 C17 C22 C21 . . . . 0.9(5) ?
C16 C17 C22 C21 . . . . -178.9(3) ?
C19 C20 N23 C25 . . . . -3.6(6) ?
C21 C20 N23 C25 . . . . 173.2(4) ?
C19 C20 N23 C24 . . . . 156.6(4) ?
C21 C20 N23 C24 . . . . -26.6(6) ?
